data_2019459
loop_
_publ_author_name
'Bats, Jan W.'
'\<Zivkovi\'c, Aleksandra'
'Parsch, J\"org'
'Engels, Joachim W.'

_publ_section_title
;
 Three different fluoro- or chloro-substituted
 1'-deoxy-1'-phenyl-\b-<small>D</small>-ribofuranoses
;
_journal_coeditor_code EG3152
_journal_issue 4
_journal_name_full 'Acta Crystallographica Section C'
_journal_page_first 400
_journal_page_last 404
_journal_paper_doi 10.1107/S2053229614004999
_journal_volume 70
_journal_year 2014
_chemical_formula_moiety 'C11 H13 Cl O4'
_chemical_formula_sum 'C11 H13 Cl O4'
_chemical_formula_weight 244.66
_chemical_name_systematic
;
1'-(4-Chlorophenyl)-1'-deoxy-\b-<i>D</i>-ribofuranose
;
_space_group_IT_number 19
_symmetry_cell_setting orthorhombic
_symmetry_space_group_name_Hall 'P 2ac 2ab'
_symmetry_space_group_name_H-M 'P 21 21 21'
_atom_sites_solution_hydrogens geom
_atom_sites_solution_primary direct
_atom_sites_solution_secondary difmap
_audit_creation_method SHELXL97
_cell_angle_alpha 90.00
_cell_angle_beta 90.00
_cell_angle_gamma 90.00
_cell_formula_units_Z 4
_cell_length_a 6.7097(9)
_cell_length_b 6.8447(9)
_cell_length_c 23.948(4)
_cell_measurement_reflns_used 167
_cell_measurement_temperature 145(2)
_cell_measurement_theta_max 23
_cell_measurement_theta_min 3
_cell_volume 1099.8(3)
_computing_cell_refinement 'SMART (Siemens, 1995)'
_computing_data_collection 'SMART (Siemens, 1995)'
_computing_data_reduction 'SAINT (Siemens, 1995)'
_computing_molecular_graphics 'SHELXTL (Sheldrick, 2008)'
_computing_publication_material 'SHELXL97 (Sheldrick, 2008)'
_computing_structure_refinement 'SHELXL97 (Sheldrick, 2008)'
_computing_structure_solution 'SHELXS97 (Sheldrick, 2008)'
_diffrn_ambient_temperature 145(2)
_diffrn_measured_fraction_theta_full 0.986
_diffrn_measured_fraction_theta_max 0.986
_diffrn_measurement_device_type 'Siemens SMART 1K CCD area-detector'
_diffrn_measurement_method \w
_diffrn_radiation_monochromator graphite
_diffrn_radiation_source 'normal-focus sealed tube'
_diffrn_radiation_type MoK\a
_diffrn_radiation_wavelength 0.71073
_diffrn_reflns_av_R_equivalents 0.0407
_diffrn_reflns_av_sigmaI/netI 0.0318
_diffrn_reflns_limit_h_max 10
_diffrn_reflns_limit_h_min -10
_diffrn_reflns_limit_k_max 10
_diffrn_reflns_limit_k_min -10
_diffrn_reflns_limit_l_max 37
_diffrn_reflns_limit_l_min -35
_diffrn_reflns_number 24334
_diffrn_reflns_theta_full 33.50
_diffrn_reflns_theta_max 33.50
_diffrn_reflns_theta_min 1.70
_diffrn_standards_decay_% 0.0
_diffrn_standards_interval_time 600
_diffrn_standards_number 301
_exptl_absorpt_coefficient_mu 0.343
_exptl_absorpt_correction_T_max 0.955
_exptl_absorpt_correction_T_min 0.872
_exptl_absorpt_correction_type numerical
_exptl_absorpt_process_details '(SHELXTL; Sheldrick, 2008)'
_exptl_crystal_colour colourless
_exptl_crystal_density_diffrn 1.478
_exptl_crystal_density_method 'not measured'
_exptl_crystal_description rod
_exptl_crystal_F_000 512
_exptl_crystal_size_max 0.50
_exptl_crystal_size_mid 0.20
_exptl_crystal_size_min 0.14
_refine_diff_density_max 0.309
_refine_diff_density_min -0.456
_refine_ls_abs_structure_details 'Flack (1983), with 1707 Friedel pairs'
_refine_ls_abs_structure_Flack -0.01(6)
_refine_ls_extinction_method none
_refine_ls_goodness_of_fit_ref 1.039
_refine_ls_hydrogen_treatment mixed
_refine_ls_matrix_type full
_refine_ls_number_parameters 157
_refine_ls_number_reflns 4164
_refine_ls_number_restraints 0
_refine_ls_restrained_S_all 1.039
_refine_ls_R_factor_all 0.0552
_refine_ls_R_factor_gt 0.0399
_refine_ls_shift/su_max 0.001
_refine_ls_shift/su_mean 0.000
_refine_ls_structure_factor_coef Fsqd
_refine_ls_weighting_details 'calc w = 1/[\s^2^(Fo^2^)+(0.037P)^2^+0.36P] where P=(Fo^2^+2Fc^2^)/3'
_refine_ls_weighting_scheme calc
_refine_ls_wR_factor_gt 0.0850
_refine_ls_wR_factor_ref 0.0914
_reflns_number_gt 3470
_reflns_number_total 4164
_reflns_threshold_expression I>2\s(I)
_cod_data_source_file eg3152sup1.cif
_cod_data_source_block III
_cod_original_cell_volume 1099.9(3)
_cod_database_code 2019459
_cod_database_fobs_code 2019459

loop_
_symmetry_equiv_pos_as_xyz
'x, y, z'
'-x+1/2, -y, z+1/2'
'-x, y+1/2, -z+1/2'
'x+1/2, -y+1/2, -z'

loop_
_atom_site_type_symbol
_atom_site_label
_atom_site_fract_x
_atom_site_fract_y
_atom_site_fract_z
_atom_site_U_iso_or_equiv
_atom_site_adp_type
_atom_site_calc_flag
_atom_site_refinement_flags
_atom_site_occupancy
_atom_site_symmetry_multiplicity
Cl Cl4 0.33378(9) 1.10912(7) 0.462908(19) 0.05133(16) Uani d . 1 1
O O2' -0.06740(14) 0.54119(15) 0.67752(4) 0.0202(2) Uani d . 1 1
H H2B -0.144(4) 0.462(4) 0.6741(11) 0.065(8) Uiso d . 1 1
O O3' 0.13673(16) 0.38253(16) 0.76749(4) 0.0218(2) Uani d . 1 1
H H3B 0.126(3) 0.295(3) 0.7843(9) 0.035(6) Uiso d . 1 1
O O4' 0.46384(14) 0.53336(14) 0.68725(5) 0.0240(2) Uani d . 1 1
O O5' 0.72931(14) 0.19941(15) 0.66821(5) 0.0230(2) Uani d . 1 1
H H5C 0.760(3) 0.116(3) 0.6873(8) 0.031(5) Uiso d . 1 1
C C1' 0.28076(18) 0.62872(18) 0.67316(6) 0.0176(2) Uani d . 1 1
H H1A 0.2426 0.7172 0.7046 0.021 Uiso calc R 1 1
C C2' 0.12592(18) 0.46453(18) 0.66913(6) 0.0164(2) Uani d . 1 1
H H2A 0.1336 0.4022 0.6314 0.020 Uiso calc R 1 1
C C3' 0.19912(18) 0.32019(19) 0.71343(6) 0.0174(2) Uani d . 1 1
H H3A 0.1523 0.1845 0.7053 0.021 Uiso calc R 1 1
C C4' 0.42579(18) 0.33727(18) 0.70708(6) 0.0170(2) Uani d . 1 1
H H4A 0.4888 0.3213 0.7446 0.020 Uiso calc R 1 1
C C5' 0.51630(18) 0.1898(2) 0.66741(6) 0.0217(3) Uani d . 1 1
H H5A 0.4730 0.0568 0.6782 0.026 Uiso calc R 1 1
H H5B 0.4679 0.2156 0.6291 0.026 Uiso calc R 1 1
C C1 0.3010(2) 0.7494(2) 0.62077(6) 0.0204(2) Uani d . 1 1
C C2 0.1382(2) 0.8597(2) 0.60277(6) 0.0256(3) Uani d . 1 1
H H2C 0.0184 0.8584 0.6239 0.031 Uiso calc R 1 1
C C3 0.1488(3) 0.9712(2) 0.55445(7) 0.0316(3) Uani d . 1 1
H H3C 0.0371 1.0448 0.5421 0.038 Uiso calc R 1 1
C C4 0.3260(3) 0.9730(2) 0.52456(6) 0.0324(4) Uani d . 1 1
C C5 0.4898(3) 0.8700(2) 0.54195(7) 0.0350(4) Uani d . 1 1
H H5D 0.6107 0.8759 0.5214 0.042 Uiso calc R 1 1
C C6 0.4770(2) 0.7562(2) 0.59032(7) 0.0291(3) Uani d . 1 1
H H6A 0.5894 0.6832 0.6024 0.035 Uiso calc R 1 1

loop_
_atom_site_aniso_label
_atom_site_aniso_U_11
_atom_site_aniso_U_22
_atom_site_aniso_U_33
_atom_site_aniso_U_12
_atom_site_aniso_U_13
_atom_site_aniso_U_23
Cl4 0.0823(4) 0.0445(2) 0.02714(19) -0.0267(3) 0.0062(2) 0.00768(19)
O2' 0.0119(4) 0.0181(4) 0.0307(5) -0.0001(3) -0.0003(4) -0.0017(4)
O3' 0.0243(5) 0.0194(5) 0.0219(4) -0.0012(4) 0.0055(4) 0.0016(4)
O4' 0.0125(4) 0.0151(4) 0.0445(6) -0.0013(3) -0.0030(4) 0.0025(4)
O5' 0.0137(4) 0.0193(5) 0.0359(6) 0.0011(3) 0.0003(4) 0.0007(4)
C1' 0.0144(5) 0.0138(5) 0.0245(6) 0.0001(4) -0.0016(5) -0.0013(5)
C2' 0.0121(5) 0.0153(5) 0.0217(6) -0.0005(4) -0.0003(4) -0.0012(5)
C3' 0.0150(5) 0.0153(5) 0.0218(6) -0.0013(4) 0.0014(5) -0.0009(5)
C4' 0.0149(5) 0.0140(6) 0.0222(6) -0.0007(4) -0.0016(4) -0.0010(4)
C5' 0.0149(5) 0.0190(6) 0.0311(7) -0.0007(4) -0.0009(5) -0.0060(5)
C1 0.0217(6) 0.0156(5) 0.0238(6) -0.0025(5) 0.0032(5) -0.0023(5)
C2 0.0259(6) 0.0242(7) 0.0266(6) -0.0004(5) 0.0041(6) 0.0039(5)
C3 0.0389(8) 0.0266(7) 0.0295(7) -0.0031(7) 0.0004(7) 0.0058(6)
C4 0.0508(10) 0.0247(7) 0.0216(6) -0.0157(7) 0.0073(7) -0.0009(6)
C5 0.0405(9) 0.0303(8) 0.0341(8) -0.0092(7) 0.0180(7) -0.0057(7)
C6 0.0262(7) 0.0233(6) 0.0378(8) -0.0029(6) 0.0105(6) -0.0047(6)

loop_
_atom_type_symbol
_atom_type_description
_atom_type_scat_dispersion_real
_atom_type_scat_dispersion_imag
_atom_type_scat_source
C C 0.0033 0.0016 'International Tables Vol C Tables 4.2.6.8 and 6.1.1.4'
H H 0.0000 0.0000 'International Tables Vol C Tables 4.2.6.8 and 6.1.1.4'
O O 0.0106 0.0060 'International Tables Vol C Tables 4.2.6.8 and 6.1.1.4'
Cl Cl 0.1484 0.1585 'International Tables Vol C Tables 4.2.6.8 and 6.1.1.4'

loop_
_geom_angle_atom_site_label_1
_geom_angle_atom_site_label_2
_geom_angle_atom_site_label_3
_geom_angle
C2' O2' H2B 110(2)
C3' O3' H3B 106.5(17)
C1' O4' C4' 110.43(9)
C5' O5' H5C 103.9(16)
O4' C1' C1 111.63(11)
O4' C1' C2' 105.19(10)
C1 C1' C2' 114.20(11)
O4' C1' H1A 108.5
C1 C1' H1A 108.5
C2' C1' H1A 108.5
O2' C2' C3' 115.81(11)
O2' C2' C1' 109.91(10)
C3' C2' C1' 102.23(10)
O2' C2' H2A 109.5
C3' C2' H2A 109.5
C1' C2' H2A 109.5
O3' C3' C2' 110.00(11)
O3' C3' C4' 111.01(11)
C2' C3' C4' 101.56(10)
O3' C3' H3A 111.3
C2' C3' H3A 111.3
C4' C3' H3A 111.3
O4' C4' C5' 109.99(11)
O4' C4' C3' 106.17(10)
C5' C4' C3' 114.17(11)
O4' C4' H4A 108.8
C5' C4' H4A 108.8
C3' C4' H4A 108.8
O5' C5' C4' 111.21(11)
O5' C5' H5A 109.4
C4' C5' H5A 109.4
O5' C5' H5B 109.4
C4' C5' H5B 109.4
H5A C5' H5B 108.0
C6 C1 C2 119.02(14)
C6 C1 C1' 122.12(13)
C2 C1 C1' 118.86(12)
C3 C2 C1 120.99(14)
C3 C2 H2C 119.5
C1 C2 H2C 119.5
C2 C3 C4 118.57(16)
C2 C3 H3C 120.7
C4 C3 H3C 120.7
C5 C4 C3 121.73(15)
C5 C4 Cl4 120.49(13)
C3 C4 Cl4 117.77(14)
C4 C5 C6 119.27(15)
C4 C5 H5D 120.4
C6 C5 H5D 120.4
C1 C6 C5 120.39(15)
C1 C6 H6A 119.8
C5 C6 H6A 119.8

loop_
_geom_bond_atom_site_label_1
_geom_bond_atom_site_label_2
_geom_bond_distance
Cl4 C4 1.7466(16)
O2' C2' 1.4136(15)
O2' H2B 0.75(3)
O3' C3' 1.4259(16)
O3' H3B 0.73(2)
O4' C1' 1.4314(16)
O4' C4' 1.4465(16)
O5' C5' 1.4309(15)
O5' H5C 0.76(2)
C1' C1 1.5085(19)
C1' C2' 1.5336(18)
C1' H1A 1.0000
C2' C3' 1.5308(18)
C2' H2A 1.0000
C3' C4' 1.5329(17)
C3' H3A 1.0000
C4' C5' 1.5134(18)
C4' H4A 1.0000
C5' H5A 0.9900
C5' H5B 0.9900
C1 C6 1.389(2)
C1 C2 1.396(2)
C2 C3 1.388(2)
C2 H2C 0.9500
C3 C4 1.388(2)
C3 H3C 0.9500
C4 C5 1.370(3)
C5 C6 1.399(2)
C5 H5D 0.9500
C6 H6A 0.9500

loop_
_geom_hbond_atom_site_label_D
_geom_hbond_atom_site_label_H
_geom_hbond_atom_site_label_A
_geom_hbond_site_symmetry_A
_geom_hbond_distance_DH
_geom_hbond_distance_HA
_geom_hbond_distance_DA
_geom_hbond_angle_DHA
O2' H2B O5' 1_455 0.75(3) 1.99(3) 2.7172(15) 162(3)
O3' H3B O2' 3_546 0.73(2) 2.00(2) 2.7220(15) 172(2)
O5' H5C O3' 3_646 0.76(2) 2.05(2) 2.8077(15) 174(2)
C4' H4A O4' 3_646 1.00 2.58 3.3584(17) 134.8
C3 H3C Cl4 4_476 0.95 2.74 3.5902(19) 150.0

loop_
_geom_torsion_atom_site_label_1
_geom_torsion_atom_site_label_2
_geom_torsion_atom_site_label_3
_geom_torsion_atom_site_label_4
_geom_torsion
C4' O4' C1' C1 -140.13(11)
C4' O4' C1' C2' -15.76(14)
O4' C1' C2' O2' 156.80(11)
C1 C1' C2' O2' -80.47(14)
O4' C1' C2' C3' 33.27(13)
C1 C1' C2' C3' 156.00(11)
O2' C2' C3' O3' -38.88(14)
C1' C2' C3' O3' 80.59(12)
O2' C2' C3' C4' -156.52(11)
C1' C2' C3' C4' -37.04(12)
C1' O4' C4' C5' 115.65(12)
C1' O4' C4' C3' -8.35(14)
O3' C3' C4' O4' -88.24(13)
C2' C3' C4' O4' 28.66(13)
O3' C3' C4' C5' 150.41(11)
C2' C3' C4' C5' -92.69(13)
O4' C4' C5' O5' 67.30(14)
C3' C4' C5' O5' -173.49(12)
O4' C1' C1 C6 2.25(18)
C2' C1' C1 C6 -116.91(15)
O4' C1' C1 C2 -176.90(12)
C2' C1' C1 C2 63.94(16)
C6 C1 C2 C3 1.6(2)
C1' C1 C2 C3 -179.21(14)
C1 C2 C3 C4 -0.8(2)
C2 C3 C4 C5 -0.8(2)
C2 C3 C4 Cl4 178.33(12)
C3 C4 C5 C6 1.6(2)
Cl4 C4 C5 C6 -177.54(13)
C2 C1 C6 C5 -0.8(2)
C1' C1 C6 C5 -179.97(14)
C4 C5 C6 C1 -0.7(2)
